data_7135675
loop_
_publ_author_name
'Bolla, Geetha'
'Medishetty, Raghavender'

_publ_section_title
;
 Solvent- and heat-induced polymorphic transformation with single-crystal
 integrity in Cu(II) paddle wheel metal complexes.
;
_journal_issue 24
_journal_name_full 'Chemical communications (Cambridge, England)'
_journal_page_first 6531
_journal_page_last 6535
_journal_paper_doi 10.1039/d6cc00385k
_journal_volume 62
_journal_year 2026
_chemical_formula_sum 'C54 H38 Cu2 F4 N2 O8'
_chemical_formula_weight 1045.94
_space_group_crystal_system triclinic
_space_group_IT_number 2
_space_group_name_Hall '-P 1'
_space_group_name_H-M_alt 'P -1'
_atom_sites_solution_hydrogens geom
_audit_creation_method SHELXL-2018/3
_audit_update_record
;
2025-12-08 deposited with the CCDC.	2026-02-03 downloaded from the CCDC.
;
_cell_angle_alpha 91.844(4)
_cell_angle_beta 90.112(4)
_cell_angle_gamma 117.653(4)
_cell_formula_units_Z 2
_cell_length_a 10.0112(11)
_cell_length_b 10.5172(11)
_cell_length_c 25.318(3)
_cell_measurement_reflns_used 9866
_cell_measurement_temperature 100(2)
_cell_measurement_theta_max 29.6
_cell_measurement_theta_min 2.5
_cell_volume 2359.6(5)
_computing_structure_refinement 'SHELXL-2018/3 (Sheldrick, 2018)'
_diffrn_ambient_temperature 100(2)
_diffrn_measured_fraction_theta_full 0.992
_diffrn_measured_fraction_theta_max 0.993
_diffrn_measurement_device_type Bruker
_diffrn_radiation_type MoK\a
_diffrn_radiation_wavelength 0.71073
_diffrn_reflns_av_R_equivalents 0.0406
_diffrn_reflns_av_unetI/netI 0.0533
_diffrn_reflns_Laue_measured_fraction_full 0.992
_diffrn_reflns_Laue_measured_fraction_max 0.993
_diffrn_reflns_limit_h_max 13
_diffrn_reflns_limit_h_min -13
_diffrn_reflns_limit_k_max 14
_diffrn_reflns_limit_k_min -14
_diffrn_reflns_limit_l_max 35
_diffrn_reflns_limit_l_min -35
_diffrn_reflns_number 42290
_diffrn_reflns_point_group_measured_fraction_full 0.992
_diffrn_reflns_point_group_measured_fraction_max 0.993
_diffrn_reflns_theta_full 25.242
_diffrn_reflns_theta_max 29.621
_diffrn_reflns_theta_min 2.297
_exptl_absorpt_coefficient_mu 0.976
_exptl_absorpt_correction_T_max 0.962
_exptl_absorpt_correction_T_min 0.896
_exptl_absorpt_correction_type multi-scan
_exptl_crystal_colour green
_exptl_crystal_density_diffrn 1.472
_exptl_crystal_description plate
_exptl_crystal_F_000 1068
_exptl_crystal_size_max 0.112
_exptl_crystal_size_mid 0.060
_exptl_crystal_size_min 0.040
_refine_diff_density_max 2.581
_refine_diff_density_min -0.836
_refine_diff_density_rms 0.100
_refine_ls_extinction_method none
_refine_ls_goodness_of_fit_ref 1.040
_refine_ls_hydrogen_treatment constr
_refine_ls_matrix_type full
_refine_ls_number_parameters 631
_refine_ls_number_reflns 13192
_refine_ls_number_restraints 0
_refine_ls_restrained_S_all 1.040
_refine_ls_R_factor_all 0.0766
_refine_ls_R_factor_gt 0.0493
_refine_ls_shift/su_max 0.001
_refine_ls_shift/su_mean 0.000
_refine_ls_structure_factor_coef Fsqd
_refine_ls_weighting_details 'w=1/[\s^2^(Fo^2^)+(0.0612P)^2^+2.9315P] where P=(Fo^2^+2Fc^2^)/3'
_refine_ls_weighting_scheme calc
_refine_ls_wR_factor_gt 0.1174
_refine_ls_wR_factor_ref 0.1295
_reflns_Friedel_coverage 0.000
_reflns_number_gt 9866
_reflns_number_total 13192
_reflns_threshold_expression 'I > 2\s(I)'
_cod_data_source_file d6cc00385k11.cif
_cod_data_source_block FORMII
_cod_depositor_comments
;
The following automatic conversions were performed:

data item '_exptl_absorpt_correction_type' value 'Multi-scan' was
changed to 'multi-scan' in accordance with the
/home/data/users/saulius/crontab/automatic-downloads/rss-feeds/RSC/lib/dictionaries/cif_core.dic
dictionary named 'cif_core.dic' version 2.4.2 last updated on
2011-04-26.

Automatic conversion script
Id: cif_fix_values 8170 2020-07-09 18:12:32Z antanas 
;
_cod_original_cell_volume 2359.6(4)
_cod_database_code 7135675
_shelx_shelxl_version_number 2018/3
_shelx_space_group_comment
;
The symmetry employed for this shelxl refinement is uniquely defined
by the following loop, which should always be used as a source of
symmetry information in preference to the above space-group names.
They are only intended as comments.
;
_shelx_estimated_absorpt_t_min 0.899
_shelx_estimated_absorpt_t_max 0.962

loop_
_space_group_symop_operation_xyz
'x, y, z'
'-x, -y, -z'

loop_
_atom_site_label
_atom_site_type_symbol
_atom_site_fract_x
_atom_site_fract_y
_atom_site_fract_z
_atom_site_U_iso_or_equiv
_atom_site_adp_type
_atom_site_occupancy
_atom_site_site_symmetry_order
_atom_site_calc_flag
_atom_site_refinement_flags_posn
_atom_site_refinement_flags_adp
_atom_site_refinement_flags_occupancy
_atom_site_disorder_assembly
_atom_site_disorder_group
Cu01 Cu 0.86739(3) 0.47487(3) 0.01950(2) 0.01035(8) Uani 1 1 d . . . . .
Cu02 Cu 0.57082(3) 0.47840(3) 0.45905(2) 0.01287(8) Uani 1 1 d . . . . .
F003 F -0.34011(19) 0.21365(19) 0.27254(7) 0.0298(4) Uani 1 1 d . . . . .
O004 O 0.9980(2) 0.59030(19) 0.08052(7) 0.0171(4) Uani 1 1 d . . . . .
O005 O 1.0950(2) 0.34695(18) 0.01449(7) 0.0163(4) Uani 1 1 d . . . . .
O006 O 1.2231(2) 0.63734(19) 0.04734(7) 0.0179(4) Uani 1 1 d . . . . .
O10 O 0.4758(2) 0.38110(19) 0.57574(7) 0.0191(4) Uani 1 1 d . . . . .
F008 F 0.0454(2) 0.0841(2) 0.24871(8) 0.0379(5) Uani 1 1 d . . . . .
O009 O 0.8683(2) 0.30224(19) 0.04571(7) 0.0190(4) Uani 1 1 d . . . . .
O00A O 0.3733(2) 0.32653(19) 0.43531(8) 0.0210(4) Uani 1 1 d . . . . .
O00B O 0.5893(2) 0.3413(2) 0.50570(8) 0.0251(4) Uani 1 1 d . . . . .
O00C O 0.2542(2) 0.3626(2) 0.50458(8) 0.0245(4) Uani 1 1 d . . . . .
F9 F 1.7295(3) 0.6119(3) 0.20024(11) 0.0579(7) Uani 1 1 d . . . . .
N00E N 0.6626(2) 0.4414(2) 0.05797(8) 0.0140(4) Uani 1 1 d . . . . .
N00F N 0.7244(3) 0.4647(2) 0.40061(9) 0.0205(5) Uani 1 1 d . . . . .
F10 F 1.3471(3) 0.3077(3) 0.30754(10) 0.0595(7) Uani 1 1 d . . . . .
C00H C 1.1405(3) 0.6523(2) 0.08186(9) 0.0133(5) Uani 1 1 d . . . . .
C00I C 0.9746(3) 0.2709(2) 0.03821(9) 0.0125(4) Uani 1 1 d . . . . .
C00J C 0.4015(3) 0.4018(3) 0.11161(9) 0.0138(5) Uani 1 1 d . . . . .
C00K C 1.2164(3) 0.7555(3) 0.12771(10) 0.0153(5) Uani 1 1 d . . . . .
C00L C 0.2661(3) 0.3858(3) 0.13871(10) 0.0154(5) Uani 1 1 d . . . . .
H00L H 0.236684 0.458646 0.134142 0.019 Uiso 1 1 calc R U . . .
C00M C 0.1798(3) 0.2776(3) 0.16940(10) 0.0158(5) Uani 1 1 d . . . . .
H00M H 0.210173 0.205763 0.174943 0.019 Uiso 1 1 calc R U . . .
C00N C 0.5417(3) 0.3191(3) 0.55195(10) 0.0155(5) Uani 1 1 d . . . . .
C00O C 0.2575(3) 0.2998(3) 0.46206(10) 0.0157(5) Uani 1 1 d . . . . .
C00P C 0.4797(3) 0.5191(3) 0.08033(10) 0.0176(5) Uani 1 1 d . . . . .
H00P H 0.444846 0.588378 0.076455 0.021 Uiso 1 1 calc R U . . .
C00Q C 0.5591(3) 0.2054(3) 0.58091(10) 0.0167(5) Uani 1 1 d . . . . .
C00R C 0.1106(3) 0.1796(3) 0.44135(10) 0.0171(5) Uani 1 1 d . . . . .
C00S C 0.9540(3) 0.1315(2) 0.05898(9) 0.0139(5) Uani 1 1 d . . . . .
C00T C -0.0324(3) 0.3403(3) 0.18141(10) 0.0173(5) Uani 1 1 d . . . . .
H00T H 0.005741 0.406226 0.153785 0.021 Uiso 1 1 calc R U . . .
C00U C 1.0690(3) 0.0928(3) 0.05544(10) 0.0166(5) Uani 1 1 d . . . . .
H00U H 1.161613 0.154919 0.039665 0.020 Uiso 1 1 calc R U . . .
C00V C 1.1323(3) 0.7621(3) 0.17041(10) 0.0196(5) Uani 1 1 d . . . . .
H00V H 1.028859 0.693869 0.172481 0.024 Uiso 1 1 calc R U . . .
C00W C 0.6082(3) 0.5350(3) 0.05484(10) 0.0165(5) Uani 1 1 d . . . . .
H00W H 0.660321 0.616712 0.034048 0.020 Uiso 1 1 calc R U . . .
C00X C 0.5233(3) 0.1847(3) 0.63387(10) 0.0185(5) Uani 1 1 d . . . . .
H00X H 0.494335 0.247532 0.652580 0.022 Uiso 1 1 calc R U . . .
C00Y C 1.3696(3) 0.8527(3) 0.12583(10) 0.0194(5) Uani 1 1 d . . . . .
H00Y H 1.428405 0.846973 0.097315 0.023 Uiso 1 1 calc R U . . .
C00Z C 0.0430(3) 0.2616(3) 0.19490(9) 0.0148(5) Uani 1 1 d . . . . .
C010 C 1.3330(3) 0.5090(3) 0.28023(11) 0.0245(6) Uani 1 1 d . . . . .
C011 C -0.1608(3) 0.3248(3) 0.20711(11) 0.0205(5) Uani 1 1 d . . . . .
H011 H -0.210090 0.379339 0.197600 0.025 Uiso 1 1 calc R U . . .
C012 C 1.1965(3) 0.4705(3) 0.31112(12) 0.0256(6) Uani 1 1 d . . . . .
H012 H 1.166386 0.391936 0.333773 0.031 Uiso 1 1 calc R U . . .
C013 C 0.8179(3) 0.0393(3) 0.08170(11) 0.0227(6) Uani 1 1 d . . . . .
H013 H 0.739157 0.065493 0.084353 0.027 Uiso 1 1 calc R U . . .
C014 C 1.0482(3) -0.0370(3) 0.07504(11) 0.0221(6) Uani 1 1 d . . . . .
H014 H 1.127396 -0.062681 0.073246 0.027 Uiso 1 1 calc R U . . .
C015 C -0.0207(3) 0.1397(3) 0.46974(12) 0.0250(6) Uani 1 1 d . . . . .
H015 H -0.019425 0.191724 0.501275 0.030 Uiso 1 1 calc R U . . .
C016 C -0.2148(3) 0.2285(3) 0.24662(11) 0.0202(5) Uani 1 1 d . . . . .
C017 C 0.4579(3) 0.3025(3) 0.11444(12) 0.0277(7) Uani 1 1 d . . . . .
H017 H 0.408323 0.219563 0.134851 0.033 Uiso 1 1 calc R U . . .
C018 C 1.1988(4) 0.8682(3) 0.20999(11) 0.0258(6) Uani 1 1 d . . . . .
H018 H 1.140504 0.873203 0.238786 0.031 Uiso 1 1 calc R U . . .
C019 C 0.1073(3) 0.1048(3) 0.39470(11) 0.0225(6) Uani 1 1 d . . . . .
H019 H 0.196256 0.133662 0.374720 0.027 Uiso 1 1 calc R U . . .
C01A C 0.5863(4) 0.3267(3) 0.08722(13) 0.0281(7) Uani 1 1 d . . . . .
H01A H 0.622674 0.258092 0.089365 0.034 Uiso 1 1 calc R U . . .
C01B C 1.1121(4) 0.5372(3) 0.30980(12) 0.0293(6) Uani 1 1 d . . . . .
H01B H 1.141452 0.613017 0.285915 0.035 Uiso 1 1 calc R U . . .
C01C C -0.0216(3) 0.1645(3) 0.23460(11) 0.0209(5) Uani 1 1 d . . . . .
C01D C 1.4361(4) 0.9581(3) 0.16587(11) 0.0256(6) Uani 1 1 d . . . . .
H01D H 1.540440 1.024174 0.164637 0.031 Uiso 1 1 calc R U . . .
C01E C -0.0252(3) -0.0114(3) 0.37738(12) 0.0296(7) Uani 1 1 d . . . . .
H01E H -0.027061 -0.062630 0.345546 0.035 Uiso 1 1 calc R U . . .
C01F C 0.9778(3) 0.5063(3) 0.34129(12) 0.0262(6) Uani 1 1 d . . . . .
C01G C 0.9129(4) -0.1285(3) 0.09707(12) 0.0266(6) Uani 1 1 d . . . . .
H01G H 0.898738 -0.217637 0.109962 0.032 Uiso 1 1 calc R U . . .
C01H C 0.5292(3) 0.0734(3) 0.65972(11) 0.0252(6) Uani 1 1 d . . . . .
H01H H 0.506091 0.061298 0.696168 0.030 Uiso 1 1 calc R U . . .
C01I C 1.3977(4) 0.6270(4) 0.24754(12) 0.0314(7) Uani 1 1 d . . . . .
H01I H 1.347764 0.683914 0.243286 0.038 Uiso 1 1 calc R U . . .
C01J C -0.1490(3) 0.1456(3) 0.26172(12) 0.0248(6) Uani 1 1 d . . . . .
H01J H -0.188755 0.079235 0.289152 0.030 Uiso 1 1 calc R U . . .
C01K C 0.7977(4) -0.0911(3) 0.10049(13) 0.0294(7) Uani 1 1 d . . . . .
H01K H 0.704608 -0.154579 0.115683 0.035 Uiso 1 1 calc R U . . .
C01L C -0.1539(3) 0.0232(3) 0.45171(13) 0.0307(7) Uani 1 1 d . . . . .
H01L H -0.244130 -0.003580 0.470743 0.037 Uiso 1 1 calc R U . . .
C01M C -0.1555(3) -0.0537(3) 0.40622(13) 0.0309(7) Uani 1 1 d . . . . .
H01M H -0.245860 -0.135474 0.394741 0.037 Uiso 1 1 calc R U . . .
C01N C 1.3509(4) 0.9671(3) 0.20749(11) 0.0268(6) Uani 1 1 d . . . . .
H01N H 1.396117 1.040652 0.234266 0.032 Uiso 1 1 calc R U . . .
C01O C 1.5314(4) 0.6643(4) 0.22111(12) 0.0340(7) Uani 1 1 d . . . . .
H01O H 1.574635 0.747060 0.200334 0.041 Uiso 1 1 calc R U . . .
C01P C 1.5983(4) 0.5785(4) 0.22594(15) 0.0381(8) Uani 1 1 d . . . . .
C01Q C 0.9151(4) 0.3976(4) 0.37684(13) 0.0339(7) Uani 1 1 d . . . . .
H01Q H 0.957870 0.334856 0.381877 0.041 Uiso 1 1 calc R U . . .
C01R C 0.5687(4) -0.0200(4) 0.63273(13) 0.0351(7) Uani 1 1 d . . . . .
H01R H 0.570524 -0.097673 0.650316 0.042 Uiso 1 1 calc R U . . .
C01S C 1.4058(4) 0.4282(4) 0.28091(15) 0.0382(8) Uani 1 1 d . . . . .
C01T C 0.7895(4) 0.3805(4) 0.40518(12) 0.0317(7) Uani 1 1 d . . . . .
H01T H 0.747876 0.304535 0.429114 0.038 Uiso 1 1 calc R U . . .
C01U C 0.6024(4) 0.1132(4) 0.55427(12) 0.0334(7) Uani 1 1 d . . . . .
H01U H 0.630043 0.128007 0.518246 0.040 Uiso 1 1 calc R U . . .
C01V C 0.6057(5) 0.0001(4) 0.57970(14) 0.0442(9) Uani 1 1 d . . . . .
H01V H 0.633277 -0.063681 0.560941 0.053 Uiso 1 1 calc R U . . .
C01W C 1.5379(4) 0.4591(4) 0.25407(16) 0.0424(9) Uani 1 1 d . . . . .
H01W H 1.583778 0.397928 0.255573 0.051 Uiso 1 1 calc R U . . .
C01X C 0.7780(4) 0.5628(4) 0.36370(15) 0.0428(9) Uani 1 1 d . . . . .
H01X H 0.728917 0.619968 0.357957 0.051 Uiso 1 1 calc R U . . .
C01Y C 0.9010(5) 0.5858(4) 0.33342(16) 0.0463(10) Uani 1 1 d . . . . .
H01Y H 0.933367 0.655908 0.307135 0.056 Uiso 1 1 calc R U . . .

loop_
_atom_site_aniso_label
_atom_site_aniso_U_11
_atom_site_aniso_U_22
_atom_site_aniso_U_33
_atom_site_aniso_U_23
_atom_site_aniso_U_13
_atom_site_aniso_U_12
Cu01 0.01096(15) 0.01007(13) 0.01290(14) 0.00353(10) 0.00406(10) 0.00711(11)
Cu02 0.01279(15) 0.01247(14) 0.01423(15) 0.00331(11) 0.00674(11) 0.00642(12)
F003 0.0194(8) 0.0360(9) 0.0390(10) 0.0147(8) 0.0185(7) 0.0162(7)
O004 0.0154(9) 0.0214(9) 0.0150(8) 0.0005(7) 0.0016(7) 0.0091(7)
O005 0.0184(9) 0.0143(8) 0.0204(9) 0.0070(7) 0.0055(7) 0.0107(7)
O006 0.0158(9) 0.0195(9) 0.0199(9) -0.0024(7) 0.0014(7) 0.0096(7)
O10 0.0258(10) 0.0181(8) 0.0181(9) 0.0046(7) 0.0078(7) 0.0139(8)
F008 0.0411(11) 0.0451(11) 0.0479(11) 0.0314(9) 0.0269(9) 0.0352(10)
O009 0.0200(9) 0.0157(8) 0.0264(10) 0.0106(7) 0.0103(8) 0.0120(7)
O00A 0.0152(9) 0.0161(8) 0.0257(10) -0.0014(7) 0.0076(8) 0.0022(7)
O00B 0.0349(12) 0.0316(10) 0.0212(9) 0.0129(8) 0.0147(8) 0.0251(10)
O00C 0.0137(9) 0.0288(10) 0.0252(10) -0.0057(8) 0.0039(8) 0.0052(8)
F9 0.0340(12) 0.0616(14) 0.0798(17) 0.0100(13) 0.0372(12) 0.0231(11)
N00E 0.0137(10) 0.0157(9) 0.0163(10) 0.0033(8) 0.0045(8) 0.0096(8)
N00F 0.0237(12) 0.0216(11) 0.0199(11) 0.0033(9) 0.0097(9) 0.0135(10)
F10 0.0619(16) 0.0593(14) 0.0671(16) 0.0340(13) 0.0310(13) 0.0345(13)
C00H 0.0164(12) 0.0105(10) 0.0160(11) 0.0040(9) 0.0012(9) 0.0086(9)
C00I 0.0169(12) 0.0111(10) 0.0127(11) 0.0005(8) -0.0006(9) 0.0091(9)
C00J 0.0131(11) 0.0177(11) 0.0142(11) 0.0016(9) 0.0031(9) 0.0102(9)
C00K 0.0198(13) 0.0133(10) 0.0175(12) 0.0027(9) -0.0007(10) 0.0116(10)
C00L 0.0141(12) 0.0181(11) 0.0173(11) 0.0019(9) 0.0038(9) 0.0101(10)
C00M 0.0176(12) 0.0194(11) 0.0141(11) 0.0017(9) 0.0030(9) 0.0115(10)
C00N 0.0144(12) 0.0136(10) 0.0178(12) 0.0023(9) 0.0018(9) 0.0058(9)
C00O 0.0152(12) 0.0129(10) 0.0202(12) 0.0050(9) 0.0025(9) 0.0073(9)
C00P 0.0161(12) 0.0189(11) 0.0237(13) 0.0077(10) 0.0065(10) 0.0127(10)
C00Q 0.0151(12) 0.0158(11) 0.0203(12) 0.0049(10) 0.0027(10) 0.0079(10)
C00R 0.0150(12) 0.0158(11) 0.0201(12) 0.0048(10) 0.0017(10) 0.0066(10)
C00S 0.0208(13) 0.0108(10) 0.0124(11) 0.0015(9) 0.0004(9) 0.0093(9)
C00T 0.0168(12) 0.0200(12) 0.0168(12) 0.0048(10) 0.0061(10) 0.0096(10)
C00U 0.0198(13) 0.0144(11) 0.0172(12) 0.0003(9) -0.0029(10) 0.0094(10)
C00V 0.0249(14) 0.0219(12) 0.0183(12) 0.0034(10) 0.0009(10) 0.0160(11)
C00W 0.0167(12) 0.0161(11) 0.0199(12) 0.0065(10) 0.0073(10) 0.0099(10)
C00X 0.0183(13) 0.0183(12) 0.0180(12) 0.0016(10) -0.0005(10) 0.0076(10)
C00Y 0.0227(14) 0.0166(11) 0.0188(12) 0.0023(10) -0.0011(10) 0.0089(10)
C00Z 0.0139(12) 0.0179(11) 0.0137(11) 0.0007(9) 0.0035(9) 0.0083(10)
C010 0.0160(13) 0.0278(14) 0.0260(14) -0.0087(12) 0.0066(11) 0.0077(11)
C011 0.0158(13) 0.0241(13) 0.0248(13) 0.0052(11) 0.0058(10) 0.0119(11)
C012 0.0212(14) 0.0286(14) 0.0253(14) -0.0034(12) 0.0063(11) 0.0103(12)
C013 0.0254(14) 0.0168(12) 0.0305(14) 0.0100(11) 0.0101(12) 0.0131(11)
C014 0.0307(15) 0.0165(12) 0.0260(14) 0.0022(10) -0.0031(11) 0.0167(11)
C015 0.0159(13) 0.0265(14) 0.0278(14) -0.0019(12) 0.0032(11) 0.0060(11)
C016 0.0114(12) 0.0243(13) 0.0246(13) 0.0040(11) 0.0085(10) 0.0078(10)
C017 0.0286(15) 0.0281(14) 0.0376(16) 0.0206(13) 0.0220(13) 0.0214(13)
C018 0.0400(18) 0.0297(14) 0.0170(13) -0.0017(11) -0.0020(12) 0.0242(14)
C019 0.0189(13) 0.0211(12) 0.0238(13) 0.0042(11) 0.0060(11) 0.0059(11)
C01A 0.0305(16) 0.0285(14) 0.0387(16) 0.0200(13) 0.0221(13) 0.0240(13)
C01B 0.0306(16) 0.0275(14) 0.0320(16) 0.0085(12) 0.0138(13) 0.0148(13)
C01C 0.0203(13) 0.0227(12) 0.0253(13) 0.0071(11) 0.0070(11) 0.0143(11)
C01D 0.0307(16) 0.0182(12) 0.0246(14) 0.0007(11) -0.0061(12) 0.0087(12)
C01E 0.0245(15) 0.0297(15) 0.0263(15) -0.0052(12) 0.0021(12) 0.0060(13)
C01F 0.0231(15) 0.0305(14) 0.0260(14) -0.0006(12) 0.0093(12) 0.0133(12)
C01G 0.0381(17) 0.0171(12) 0.0291(15) 0.0065(11) -0.0015(13) 0.0163(12)
C01H 0.0289(15) 0.0300(14) 0.0201(13) 0.0090(11) 0.0039(11) 0.0161(13)
C01I 0.0240(15) 0.0450(18) 0.0219(14) -0.0043(13) 0.0053(12) 0.0138(14)
C01J 0.0228(14) 0.0254(13) 0.0283(14) 0.0144(12) 0.0146(11) 0.0121(12)
C01K 0.0340(17) 0.0183(13) 0.0380(17) 0.0157(12) 0.0125(13) 0.0131(12)
C01L 0.0158(14) 0.0352(16) 0.0348(16) 0.0005(13) 0.0059(12) 0.0064(12)
C01M 0.0158(14) 0.0301(15) 0.0361(17) -0.0030(13) 0.0001(12) 0.0018(12)
C01N 0.0431(18) 0.0194(12) 0.0205(13) -0.0042(11) -0.0094(12) 0.0170(13)
C01O 0.0257(16) 0.0450(19) 0.0240(15) -0.0004(14) 0.0090(12) 0.0104(14)
C01P 0.0224(16) 0.0402(18) 0.047(2) -0.0011(15) 0.0202(14) 0.0106(14)
C01Q 0.0372(18) 0.0432(18) 0.0380(17) 0.0129(15) 0.0173(14) 0.0321(16)
C01R 0.048(2) 0.0393(17) 0.0339(17) 0.0167(14) 0.0084(15) 0.0322(16)
C01S 0.0316(18) 0.0315(16) 0.053(2) 0.0105(15) 0.0171(16) 0.0152(14)
C01T 0.0403(19) 0.0377(16) 0.0307(16) 0.0151(13) 0.0206(14) 0.0286(15)
C01U 0.054(2) 0.0413(17) 0.0235(14) 0.0140(13) 0.0169(14) 0.0366(17)
C01V 0.074(3) 0.051(2) 0.0365(18) 0.0159(16) 0.0195(18) 0.053(2)
C01W 0.0362(19) 0.0439(19) 0.059(2) 0.0110(18) 0.0158(17) 0.0277(17)
C01X 0.050(2) 0.0446(19) 0.052(2) 0.0255(17) 0.0331(18) 0.0357(18)
C01Y 0.055(2) 0.047(2) 0.053(2) 0.0288(18) 0.0363(19) 0.0351(19)

loop_
_atom_type_symbol
_atom_type_description
_atom_type_scat_dispersion_real
_atom_type_scat_dispersion_imag
_atom_type_scat_source
C C 0.0033 0.0016 'International Tables Vol C Tables 4.2.6.8 and 6.1.1.4'
H H 0.0000 0.0000 'International Tables Vol C Tables 4.2.6.8 and 6.1.1.4'
Cu Cu 0.3201 1.2651 'International Tables Vol C Tables 4.2.6.8 and 6.1.1.4'
F F 0.0171 0.0103 'International Tables Vol C Tables 4.2.6.8 and 6.1.1.4'
N N 0.0061 0.0033 'International Tables Vol C Tables 4.2.6.8 and 6.1.1.4'
O O 0.0106 0.0060 'International Tables Vol C Tables 4.2.6.8 and 6.1.1.4'

loop_
_geom_angle_atom_site_label_1
_geom_angle_atom_site_label_2
_geom_angle_atom_site_label_3
_geom_angle
_geom_angle_site_symmetry_1
_geom_angle_site_symmetry_3
_geom_angle_publ_flag
O009 Cu01 O005 167.88(7) . 2_765 ?
O009 Cu01 O006 87.34(8) . 2_765 ?
O005 Cu01 O006 90.48(8) 2_765 2_765 ?
O009 Cu01 O004 90.10(8) . . ?
O005 Cu01 O004 89.58(8) 2_765 . ?
O006 Cu01 O004 168.02(7) 2_765 . ?
O009 Cu01 N00E 95.35(8) . . ?
O005 Cu01 N00E 96.76(7) 2_765 . ?
O006 Cu01 N00E 98.52(8) 2_765 . ?
O004 Cu01 N00E 93.37(8) . . ?
O009 Cu01 Cu01 83.67(5) . 2_765 ?
O005 Cu01 Cu01 84.30(5) 2_765 2_765 ?
O006 Cu01 Cu01 86.55(5) 2_765 2_765 ?
O004 Cu01 Cu01 81.53(5) . 2_765 ?
N00E Cu01 Cu01 174.79(6) . 2_765 ?
O00A Cu02 O00B 88.83(9) . . ?
O00A Cu02 O00C 167.86(8) . 2_666 ?
O00B Cu02 O00C 89.93(9) . 2_666 ?
O00A Cu02 O10 88.80(8) . 2_666 ?
O00B Cu02 O10 167.65(8) . 2_666 ?
O00C Cu02 O10 89.84(9) 2_666 2_666 ?
O00A Cu02 N00F 103.46(8) . . ?
O00B Cu02 N00F 93.74(8) . . ?
O00C Cu02 N00F 88.67(9) 2_666 . ?
O10 Cu02 N00F 98.60(8) 2_666 . ?
O00A Cu02 Cu02 86.49(6) . 2_666 ?
O00B Cu02 Cu02 83.13(6) . 2_666 ?
O00C Cu02 Cu02 81.37(6) 2_666 2_666 ?
O10 Cu02 Cu02 84.63(5) 2_666 2_666 ?
N00F Cu02 Cu02 169.55(7) . 2_666 ?
C00H O004 Cu01 125.79(16) . . ?
C00I O005 Cu01 122.83(15) . 2_765 ?
C00H O006 Cu01 120.26(16) . 2_765 ?
C00N O10 Cu02 122.03(16) . 2_666 ?
C00I O009 Cu01 123.75(16) . . ?
C00O O00A Cu02 120.34(17) . . ?
C00N O00B Cu02 124.59(17) . . ?
C00O O00C Cu02 125.80(17) . 2_666 ?
C00W N00E C01A 117.1(2) . . ?
C00W N00E Cu01 121.78(17) . . ?
C01A N00E Cu01 121.14(17) . . ?
C01T N00F C01X 116.7(3) . . ?
C01T N00F Cu02 123.31(19) . . ?
C01X N00F Cu02 118.87(19) . . ?
O006 C00H O004 125.4(2) . . ?
O006 C00H C00K 117.8(2) . . ?
O004 C00H C00K 116.8(2) . . ?
O005 C00I O009 125.3(2) . . ?
O005 C00I C00S 117.9(2) . . ?
O009 C00I C00S 116.8(2) . . ?
C00P C00J C017 116.7(2) . . ?
C00P C00J C00L 119.8(2) . . ?
C017 C00J C00L 123.5(2) . . ?
C00V C00K C00Y 119.6(2) . . ?
C00V C00K C00H 120.2(2) . . ?
C00Y C00K C00H 120.0(2) . . ?
C00M C00L C00J 125.8(2) . . ?
C00M C00L H00L 117.1 . . ?
C00J C00L H00L 117.1 . . ?
C00L C00M C00Z 125.0(2) . . ?
C00L C00M H00M 117.5 . . ?
C00Z C00M H00M 117.5 . . ?
O00B C00N O10 125.5(2) . . ?
O00B C00N C00Q 117.3(2) . . ?
O10 C00N C00Q 117.1(2) . . ?
O00C C00O O00A 126.0(2) . . ?
O00C C00O C00R 117.2(2) . . ?
O00A C00O C00R 116.8(2) . . ?
C00W C00P C00J 120.0(2) . . ?
C00W C00P H00P 120.0 . . ?
C00J C00P H00P 120.0 . . ?
C00X C00Q C01U 118.9(2) . . ?
C00X C00Q C00N 120.5(2) . . ?
C01U C00Q C00N 120.4(2) . . ?
C019 C00R C015 119.9(2) . . ?
C019 C00R C00O 119.9(2) . . ?
C015 C00R C00O 120.2(2) . . ?
C00U C00S C013 119.8(2) . . ?
C00U C00S C00I 120.6(2) . . ?
C013 C00S C00I 119.6(2) . . ?
C011 C00T C00Z 122.0(2) . . ?
C011 C00T H00T 119.0 . . ?
C00Z C00T H00T 119.0 . . ?
C00S C00U C014 119.9(2) . . ?
C00S C00U H00U 120.1 . . ?
C014 C00U H00U 120.1 . . ?
C018 C00V C00K 120.3(3) . . ?
C018 C00V H00V 119.9 . . ?
C00K C00V H00V 119.9 . . ?
N00E C00W C00P 123.3(2) . . ?
N00E C00W H00W 118.3 . . ?
C00P C00W H00W 118.3 . . ?
C01H C00X C00Q 120.6(3) . . ?
C01H C00X H00X 119.7 . . ?
C00Q C00X H00X 119.7 . . ?
C01D C00Y C00K 119.8(3) . . ?
C01D C00Y H00Y 120.1 . . ?
C00K C00Y H00Y 120.1 . . ?
C01C C00Z C00T 115.7(2) . . ?
C01C C00Z C00M 120.9(2) . . ?
C00T C00Z C00M 123.3(2) . . ?
C01S C010 C01I 114.4(3) . . ?
C01S C010 C012 120.9(3) . . ?
C01I C010 C012 124.7(3) . . ?
C016 C011 C00T 118.2(2) . . ?
C016 C011 H011 120.9 . . ?
C00T C011 H011 120.9 . . ?
C01B C012 C010 124.9(3) . . ?
C01B C012 H012 117.5 . . ?
C010 C012 H012 117.5 . . ?
C01K C013 C00S 119.8(3) . . ?
C01K C013 H013 120.1 . . ?
C00S C013 H013 120.1 . . ?
C01G C014 C00U 120.2(3) . . ?
C01G C014 H014 119.9 . . ?
C00U C014 H014 119.9 . . ?
C00R C015 C01L 119.6(3) . . ?
C00R C015 H015 120.2 . . ?
C01L C015 H015 120.2 . . ?
F003 C016 C011 118.6(2) . . ?
F003 C016 C01J 117.9(2) . . ?
C011 C016 C01J 123.5(2) . . ?
C01A C017 C00J 119.2(2) . . ?
C01A C017 H017 120.4 . . ?
C00J C017 H017 120.4 . . ?
C00V C018 C01N 120.0(3) . . ?
C00V C018 H018 120.0 . . ?
C01N C018 H018 120.0 . . ?
C01E C019 C00R 120.1(3) . . ?
C01E C019 H019 120.0 . . ?
C00R C019 H019 120.0 . . ?
N00E C01A C017 123.7(2) . . ?
N00E C01A H01A 118.1 . . ?
C017 C01A H01A 118.1 . . ?
C012 C01B C01F 127.0(3) . . ?
C012 C01B H01B 116.5 . . ?
C01F C01B H01B 116.5 . . ?
F008 C01C C01J 117.3(2) . . ?
F008 C01C C00Z 118.3(2) . . ?
C01J C01C C00Z 124.5(2) . . ?
C01N C01D C00Y 120.4(3) . . ?
C01N C01D H01D 119.8 . . ?
C00Y C01D H01D 119.8 . . ?
C019 C01E C01M 120.3(3) . . ?
C019 C01E H01E 119.9 . . ?
C01M C01E H01E 119.9 . . ?
C01Q C01F C01Y 116.1(3) . . ?
C01Q C01F C01B 125.0(3) . . ?
C01Y C01F C01B 118.8(3) . . ?
C014 C01G C01K 120.3(2) . . ?
C014 C01G H01G 119.8 . . ?
C01K C01G H01G 119.8 . . ?
C01R C01H C00X 120.3(3) . . ?
C01R C01H H01H 119.9 . . ?
C00X C01H H01H 119.9 . . ?
C01O C01I C010 123.0(3) . . ?
C01O C01I H01I 118.5 . . ?
C010 C01I H01I 118.5 . . ?
C016 C01J C01C 116.1(2) . . ?
C016 C01J H01J 121.9 . . ?
C01C C01J H01J 121.9 . . ?
C01G C01K C013 120.1(3) . . ?
C01G C01K H01K 120.0 . . ?
C013 C01K H01K 120.0 . . ?
C01M C01L C015 120.3(3) . . ?
C01M C01L H01L 119.9 . . ?
C015 C01L H01L 119.9 . . ?
C01L C01M C01E 119.9(3) . . ?
C01L C01M H01M 120.1 . . ?
C01E C01M H01M 120.1 . . ?
C01D C01N C018 119.8(3) . . ?
C01D C01N H01N 120.1 . . ?
C018 C01N H01N 120.1 . . ?
C01P C01O C01I 117.8(3) . . ?
C01P C01O H01O 121.1 . . ?
C01I C01O H01O 121.1 . . ?
C01W C01P C01O 122.4(3) . . ?
C01W C01P F9 118.4(3) . . ?
C01O C01P F9 119.2(3) . . ?
C01F C01Q C01T 119.8(3) . . ?
C01F C01Q H01Q 120.1 . . ?
C01T C01Q H01Q 120.1 . . ?
C01H C01R C01V 119.7(3) . . ?
C01H C01R H01R 120.2 . . ?
C01V C01R H01R 120.2 . . ?
F10 C01S C010 119.1(3) . . ?
F10 C01S C01W 116.2(3) . . ?
C010 C01S C01W 124.6(3) . . ?
N00F C01T C01Q 123.5(3) . . ?
N00F C01T H01T 118.2 . . ?
C01Q C01T H01T 118.2 . . ?
C01V C01U C00Q 120.7(3) . . ?
C01V C01U H01U 119.7 . . ?
C00Q C01U H01U 119.7 . . ?
C01U C01V C01R 119.9(3) . . ?
C01U C01V H01V 120.1 . . ?
C01R C01V H01V 120.1 . . ?
C01P C01W C01S 117.7(3) . . ?
C01P C01W H01W 121.2 . . ?
C01S C01W H01W 121.2 . . ?
N00F C01X C01Y 123.4(3) . . ?
N00F C01X H01X 118.3 . . ?
C01Y C01X H01X 118.3 . . ?
C01X C01Y C01F 120.1(3) . . ?
C01X C01Y H01Y 119.9 . . ?
C01F C01Y H01Y 119.9 . . ?

loop_
_geom_bond_atom_site_label_1
_geom_bond_atom_site_label_2
_geom_bond_distance
_geom_bond_site_symmetry_2
_geom_bond_publ_flag
Cu01 O009 1.9571(17) . ?
Cu01 O005 1.9608(17) 2_765 ?
Cu01 O006 1.9876(18) 2_765 ?
Cu01 O004 1.9922(18) . ?
Cu01 N00E 2.153(2) . ?
Cu01 Cu01 2.6544(6) 2_765 ?
Cu02 O00A 1.9554(19) . ?
Cu02 O00B 1.9655(19) . ?
Cu02 O00C 1.972(2) 2_666 ?
Cu02 O10 1.9745(18) 2_666 ?
Cu02 N00F 2.185(2) . ?
Cu02 Cu02 2.6581(6) 2_666 ?
F003 C016 1.363(3) . ?
O004 C00H 1.263(3) . ?
O005 C00I 1.262(3) . ?
O006 C00H 1.260(3) . ?
O10 C00N 1.265(3) . ?
F008 C01C 1.355(3) . ?
O009 C00I 1.264(3) . ?
O00A C00O 1.263(3) . ?
O00B C00N 1.253(3) . ?
O00C C00O 1.253(3) . ?
F9 C01P 1.365(4) . ?
N00E C00W 1.332(3) . ?
N00E C01A 1.338(3) . ?
N00F C01T 1.327(4) . ?
N00F C01X 1.333(4) . ?
F10 C01S 1.331(4) . ?
C00H C00K 1.501(3) . ?
C00I C00S 1.496(3) . ?
C00J C00P 1.390(3) . ?
C00J C017 1.403(3) . ?
C00J C00L 1.461(3) . ?
C00K C00V 1.392(4) . ?
C00K C00Y 1.396(4) . ?
C00L C00M 1.339(3) . ?
C00L H00L 0.9500 . ?
C00M C00Z 1.455(3) . ?
C00M H00M 0.9500 . ?
C00N C00Q 1.499(3) . ?
C00O C00R 1.504(4) . ?
C00P C00W 1.382(3) . ?
C00P H00P 0.9500 . ?
C00Q C00X 1.386(4) . ?
C00Q C01U 1.390(4) . ?
C00R C019 1.389(4) . ?
C00R C015 1.390(4) . ?
C00S C00U 1.390(4) . ?
C00S C013 1.392(4) . ?
C00T C011 1.384(4) . ?
C00T C00Z 1.404(3) . ?
C00T H00T 0.9500 . ?
C00U C014 1.390(3) . ?
C00U H00U 0.9500 . ?
C00V C018 1.388(4) . ?
C00V H00V 0.9500 . ?
C00W H00W 0.9500 . ?
C00X C01H 1.384(4) . ?
C00X H00X 0.9500 . ?
C00Y C01D 1.393(4) . ?
C00Y H00Y 0.9500 . ?
C00Z C01C 1.388(4) . ?
C010 C01S 1.352(4) . ?
C010 C01I 1.402(5) . ?
C010 C012 1.468(4) . ?
C011 C016 1.370(4) . ?
C011 H011 0.9500 . ?
C012 C01B 1.326(4) . ?
C012 H012 0.9500 . ?
C013 C01K 1.390(4) . ?
C013 H013 0.9500 . ?
C014 C01G 1.378(4) . ?
C014 H014 0.9500 . ?
C015 C01L 1.390(4) . ?
C015 H015 0.9500 . ?
C016 C01J 1.376(4) . ?
C017 C01A 1.379(4) . ?
C017 H017 0.9500 . ?
C018 C01N 1.393(5) . ?
C018 H018 0.9500 . ?
C019 C01E 1.380(4) . ?
C019 H019 0.9500 . ?
C01A H01A 0.9500 . ?
C01B C01F 1.471(4) . ?
C01B H01B 0.9500 . ?
C01C C01J 1.384(4) . ?
C01D C01N 1.385(4) . ?
C01D H01D 0.9500 . ?
C01E C01M 1.385(4) . ?
C01E H01E 0.9500 . ?
C01F C01Q 1.383(4) . ?
C01F C01Y 1.391(5) . ?
C01G C01K 1.383(4) . ?
C01G H01G 0.9500 . ?
C01H C01R 1.381(4) . ?
C01H H01H 0.9500 . ?
C01I C01O 1.387(4) . ?
C01I H01I 0.9500 . ?
C01J H01J 0.9500 . ?
C01K H01K 0.9500 . ?
C01L C01M 1.382(4) . ?
C01L H01L 0.9500 . ?
C01M H01M 0.9500 . ?
C01N H01N 0.9500 . ?
C01O C01P 1.358(5) . ?
C01O H01O 0.9500 . ?
C01P C01W 1.343(5) . ?
C01Q C01T 1.390(4) . ?
C01Q H01Q 0.9500 . ?
C01R C01V 1.390(5) . ?
C01R H01R 0.9500 . ?
C01S C01W 1.391(5) . ?
C01T H01T 0.9500 . ?
C01U C01V 1.385(4) . ?
C01U H01U 0.9500 . ?
C01V H01V 0.9500 . ?
C01W H01W 0.9500 . ?
C01X C01Y 1.380(5) . ?
C01X H01X 0.9500 . ?
C01Y H01Y 0.9500 . ?

loop_
_geom_torsion_atom_site_label_1
_geom_torsion_atom_site_label_2
_geom_torsion_atom_site_label_3
_geom_torsion_atom_site_label_4
_geom_torsion
_geom_torsion_site_symmetry_1
_geom_torsion_site_symmetry_2
_geom_torsion_site_symmetry_3
_geom_torsion_site_symmetry_4
_geom_torsion_publ_flag
Cu01 O006 C00H O004 6.8(3) 2_765 . . . ?
Cu01 O006 C00H C00K -171.17(15) 2_765 . . . ?
Cu01 O004 C00H O006 -9.0(3) . . . . ?
Cu01 O004 C00H C00K 169.01(15) . . . . ?
Cu01 O005 C00I O009 -4.1(3) 2_765 . . . ?
Cu01 O005 C00I C00S 175.37(15) 2_765 . . . ?
Cu01 O009 C00I O005 2.1(4) . . . . ?
Cu01 O009 C00I C00S -177.41(16) . . . . ?
O006 C00H C00K C00V -171.4(2) . . . . ?
O004 C00H C00K C00V 10.4(3) . . . . ?
O006 C00H C00K C00Y 13.5(3) . . . . ?
O004 C00H C00K C00Y -164.6(2) . . . . ?
C00P C00J C00L C00M 179.2(3) . . . . ?
C017 C00J C00L C00M 0.4(4) . . . . ?
C00J C00L C00M C00Z -178.3(2) . . . . ?
Cu02 O00B C00N O10 -0.4(4) . . . . ?
Cu02 O00B C00N C00Q 177.18(17) . . . . ?
Cu02 O10 C00N O00B 2.6(4) 2_666 . . . ?
Cu02 O10 C00N C00Q -174.91(17) 2_666 . . . ?
Cu02 O00C C00O O00A 0.6(4) 2_666 . . . ?
Cu02 O00C C00O C00R 179.33(16) 2_666 . . . ?
Cu02 O00A C00O O00C -0.2(3) . . . . ?
Cu02 O00A C00O C00R -179.00(16) . . . . ?
C017 C00J C00P C00W -1.4(4) . . . . ?
C00L C00J C00P C00W 179.7(2) . . . . ?
O00B C00N C00Q C00X 173.5(2) . . . . ?
O10 C00N C00Q C00X -8.8(4) . . . . ?
O00B C00N C00Q C01U -10.6(4) . . . . ?
O10 C00N C00Q C01U 167.2(3) . . . . ?
O00C C00O C00R C019 -179.3(2) . . . . ?
O00A C00O C00R C019 -0.4(3) . . . . ?
O00C C00O C00R C015 -1.6(4) . . . . ?
O00A C00O C00R C015 177.2(2) . . . . ?
O005 C00I C00S C00U 4.5(3) . . . . ?
O009 C00I C00S C00U -175.9(2) . . . . ?
O005 C00I C00S C013 -175.0(2) . . . . ?
O009 C00I C00S C013 4.6(3) . . . . ?
C013 C00S C00U C014 -0.6(4) . . . . ?
C00I C00S C00U C014 179.9(2) . . . . ?
C00Y C00K C00V C018 2.4(4) . . . . ?
C00H C00K C00V C018 -172.7(2) . . . . ?
C01A N00E C00W C00P 0.5(4) . . . . ?
Cu01 N00E C00W C00P -178.0(2) . . . . ?
C00J C00P C00W N00E 0.8(4) . . . . ?
C01U C00Q C00X C01H -0.5(4) . . . . ?
C00N C00Q C00X C01H 175.5(3) . . . . ?
C00V C00K C00Y C01D -1.8(4) . . . . ?
C00H C00K C00Y C01D 173.3(2) . . . . ?
C011 C00T C00Z C01C 1.7(4) . . . . ?
C011 C00T C00Z C00M -178.7(2) . . . . ?
C00L C00M C00Z C01C -166.2(3) . . . . ?
C00L C00M C00Z C00T 14.2(4) . . . . ?
C00Z C00T C011 C016 -0.4(4) . . . . ?
C01S C010 C012 C01B -174.8(3) . . . . ?
C01I C010 C012 C01B 4.1(5) . . . . ?
C00U C00S C013 C01K -0.3(4) . . . . ?
C00I C00S C013 C01K 179.2(3) . . . . ?
C00S C00U C014 C01G 1.2(4) . . . . ?
C019 C00R C015 C01L 1.3(4) . . . . ?
C00O C00R C015 C01L -176.4(3) . . . . ?
C00T C011 C016 F003 179.3(2) . . . . ?
C00T C011 C016 C01J -0.7(4) . . . . ?
C00P C00J C017 C01A 0.8(4) . . . . ?
C00L C00J C017 C01A 179.7(3) . . . . ?
C00K C00V C018 C01N -1.0(4) . . . . ?
C015 C00R C019 C01E -1.8(4) . . . . ?
C00O C00R C019 C01E 175.8(3) . . . . ?
C00W N00E C01A C017 -1.1(5) . . . . ?
Cu01 N00E C01A C017 177.4(3) . . . . ?
C00J C017 C01A N00E 0.4(5) . . . . ?
C010 C012 C01B C01F -177.6(3) . . . . ?
C00T C00Z C01C F008 179.1(2) . . . . ?
C00M C00Z C01C F008 -0.6(4) . . . . ?
C00T C00Z C01C C01J -2.2(4) . . . . ?
C00M C00Z C01C C01J 178.2(3) . . . . ?
C00K C00Y C01D C01N -0.1(4) . . . . ?
C00R C019 C01E C01M 0.3(5) . . . . ?
C012 C01B C01F C01Q -2.1(5) . . . . ?
C012 C01B C01F C01Y -178.3(4) . . . . ?
C00U C014 C01G C01K -0.9(4) . . . . ?
C00Q C00X C01H C01R -1.1(4) . . . . ?
C01S C010 C01I C01O -4.6(5) . . . . ?
C012 C010 C01I C01O 176.5(3) . . . . ?
F003 C016 C01J C01C -179.7(3) . . . . ?
C011 C016 C01J C01C 0.3(4) . . . . ?
F008 C01C C01J C016 -180.0(3) . . . . ?
C00Z C01C C01J C016 1.2(4) . . . . ?
C014 C01G C01K C013 0.0(5) . . . . ?
C00S C013 C01K C01G 0.6(5) . . . . ?
C00R C015 C01L C01M 0.8(5) . . . . ?
C015 C01L C01M C01E -2.4(5) . . . . ?
C019 C01E C01M C01L 1.8(5) . . . . ?
C00Y C01D C01N C018 1.5(4) . . . . ?
C00V C018 C01N C01D -1.0(4) . . . . ?
C010 C01I C01O C01P 2.5(5) . . . . ?
C01I C01O C01P C01W 1.5(5) . . . . ?
C01I C01O C01P F9 179.7(3) . . . . ?
C01Y C01F C01Q C01T -4.9(5) . . . . ?
C01B C01F C01Q C01T 178.8(3) . . . . ?
C00X C01H C01R C01V 1.4(5) . . . . ?
C01I C010 C01S F10 -175.0(3) . . . . ?
C012 C010 C01S F10 4.0(5) . . . . ?
C01I C010 C01S C01W 2.9(5) . . . . ?
C012 C010 C01S C01W -178.1(3) . . . . ?
C01X N00F C01T C01Q 5.2(5) . . . . ?
Cu02 N00F C01T C01Q -162.3(3) . . . . ?
C01F C01Q C01T N00F -0.6(6) . . . . ?
C00X C00Q C01U C01V 1.8(5) . . . . ?
C00N C00Q C01U C01V -174.2(3) . . . . ?
C00Q C01U C01V C01R -1.4(6) . . . . ?
C01H C01R C01V C01U -0.2(6) . . . . ?
C01O C01P C01W C01S -3.1(6) . . . . ?
F9 C01P C01W C01S 178.7(3) . . . . ?
F10 C01S C01W C01P 178.7(4) . . . . ?
C010 C01S C01W C01P 0.8(6) . . . . ?
C01T N00F C01X C01Y -4.3(6) . . . . ?
Cu02 N00F C01X C01Y 163.8(3) . . . . ?
N00F C01X C01Y C01F -1.2(7) . . . . ?
C01Q C01F C01Y C01X 5.8(6) . . . . ?
C01B C01F C01Y C01X -177.7(4) . . . . ?
